data_1515035
loop_
_publ_author_name
'Evans, Nicholas H.'
'Rahman, Habibur'
'Leontiev, Alexandre V.'
'Greenham, Neil D.'
'Orlowski, Grzegorz A.'
'Zeng, Qiang'
'Jacobs, Robert M. J.'
'Serpell, Christopher J.'
'Kilah, Nathan L.'
'Davis, Jason J.'
'Beer, Paul D.'

_publ_section_title
;
 Solution and surface-confined chloride anion templated redox-active
 ferrocene catenanes
;
_journal_issue 4
_journal_name_full 'Chemical Science'
_journal_page_first 1080
_journal_paper_doi 10.1039/c2sc00909a
_journal_volume 3
_journal_year 2012
_chemical_formula_moiety 'C42 H46 Fe1 N2 O9'
_chemical_formula_sum 'C42 H46 Fe N2 O9'
_chemical_formula_weight 778.68
_space_group_IT_number 14
_symmetry_cell_setting monoclinic
_symmetry_space_group_name_Hall '-P 2ybc'
_symmetry_space_group_name_H-M 'P 1 21/c 1'
_atom_sites_solution_hydrogens geom
_atom_sites_solution_primary direct
_audit_creation_date 11-02-04
_audit_creation_method CRYSTALS_ver_14.07
_cell_angle_alpha 90
_cell_angle_beta 111.60(6)
_cell_angle_gamma 90
_cell_formula_units_Z 4
_cell_length_a 13.831(6)
_cell_length_b 16.175(7)
_cell_length_c 18.572(9)
_cell_measurement_reflns_used 2618
_cell_measurement_temperature 150
_cell_measurement_theta_max 0
_cell_measurement_theta_min 0
_cell_volume 3863(3)
_computing_cell_refinement
;
CrysAlisPro, Oxford Diffraction Ltd.,
Version 1.171.34.40 (release 27-08-2010 CrysAlis171 .NET)
(compiled Aug 27 2010,11:50:40)
;
_computing_data_collection
;
CrysAlisPro, Oxford Diffraction Ltd.,
Version 1.171.34.40 (release 27-08-2010 CrysAlis171 .NET)
(compiled Aug 27 2010,11:50:40)
;
_computing_data_reduction
;
CrysAlisPro, Oxford Diffraction Ltd.,
Version 1.171.34.40 (release 27-08-2010 CrysAlis171 .NET)
(compiled Aug 27 2010,11:50:40)
;
_computing_molecular_graphics 'CAMERON (Watkin et al., 1996)'
_computing_publication_material 'CRYSTALS (Betteridge et al., 2003)'
_computing_structure_refinement 'CRYSTALS (Betteridge et al., 2003)'
_computing_structure_solution 'Superflip (Palatinus & Chapuis, 2007)'
_diffrn_ambient_temperature 150
_diffrn_measured_fraction_theta_full 0.994
_diffrn_measured_fraction_theta_max 0.989
_diffrn_measurement_device Serial
_diffrn_measurement_device_type Unknown
_diffrn_measurement_method \w
_diffrn_radiation_monochromator graphite
_diffrn_radiation_type 'Mo K\a'
_diffrn_radiation_wavelength 0.68890
_diffrn_reflns_av_R_equivalents 0.174
_diffrn_reflns_limit_h_max 10
_diffrn_reflns_limit_h_min -11
_diffrn_reflns_limit_k_max 13
_diffrn_reflns_limit_k_min 0
_diffrn_reflns_limit_l_max 15
_diffrn_reflns_limit_l_min 0
_diffrn_reflns_number 2325
_diffrn_reflns_theta_full 14.344
_diffrn_reflns_theta_max 16.679
_diffrn_reflns_theta_min 1.535
_diffrn_standards_decay_% 0
_diffrn_standards_interval_count 0
_diffrn_standards_interval_time 0
_diffrn_standards_number 0
_exptl_absorpt_coefficient_mu 0.449
_exptl_absorpt_correction_T_max 1.00
_exptl_absorpt_correction_T_min 0.61
_exptl_absorpt_correction_type multi-scan
_exptl_absorpt_process_details 'DENZO/SCALEPACK (Otwinowski & Minor, 1997)'
_exptl_crystal_colour orange
_exptl_crystal_density_diffrn 1.339
_exptl_crystal_density_method 'not measured'
_exptl_crystal_description block
_exptl_crystal_F_000 1640
_exptl_crystal_size_max 0.032
_exptl_crystal_size_mid 0.021
_exptl_crystal_size_min 0.011
_platon_squeeze_details
;
;
_refine_diff_density_max 0.73
_refine_diff_density_min -0.85
_refine_ls_extinction_method None
_refine_ls_goodness_of_fit_ref 1.0844
_refine_ls_hydrogen_treatment none
_refine_ls_matrix_type full
_refine_ls_number_parameters 487
_refine_ls_number_reflns 2285
_refine_ls_number_restraints 606
_refine_ls_R_factor_all 0.1588
_refine_ls_R_factor_gt 0.0841
_refine_ls_shift/su_max 0.0001150
_refine_ls_shift/su_mean 0.0000180
_refine_ls_structure_factor_coef Fsqd
_refine_ls_weighting_details
;
Method, part 1, Chebychev polynomial, (Watkin, 1994, Prince, 1982)
[weight] = 1.0/[A~0~*T~0~(x)+A~1~*T~1~(x) ... +A~n-1~]*T~n-1~(x)]
where A~i~ are the Chebychev coefficients listed below and x= Fcalc/Fmax
Method = Robust Weighting (Prince, 1982)
W = [weight] * [1-(deltaF/6*sigmaF)^2^]^2^
A~i~ are:
0.218E+04 0.304E+04 0.166E+04 549.
;
_refine_ls_weighting_scheme calc
_refine_ls_wR_factor_all 0.2217
_refine_ls_wR_factor_gt 0.1624
_refine_ls_wR_factor_ref 0.2217
_reflns_limit_h_max 10
_reflns_limit_h_min -11
_reflns_limit_k_max 13
_reflns_limit_k_min 0
_reflns_limit_l_max 15
_reflns_limit_l_min 0
_reflns_number_gt 1132
_reflns_number_total 2349
_reflns_threshold_expression I>2.0\s(I)
_oxford_diffrn_Wilson_B_factor 4.87
_oxford_diffrn_Wilson_scale 0.22
_oxford_refine_ls_r_factor_ref 0.1588
_oxford_refine_ls_scale 2.10(4)
_oxford_reflns_number_all 2285
_oxford_reflns_threshold_expression_ref I>-3.0\s(I)
_oxford_structure_analysis_title 003CJS11
_cod_data_source_file c2sc00909a.txt
_cod_data_source_block 8
_cod_depositor_comments
;
The following automatic conversions were performed:

'_symmetry_cell_setting' value 'Monoclinic' changed to 'monoclinic'
according to
/usr/data/users/saulius/automatic-downloads/retrospective/RSC/lib/dictionaries/cif_core.dic
dictionary named 'cif_core.dic' version 2.4.2 from 2011-04-26.

Automatic conversion script
Id: cif_fix_values 2281 2013-09-26 08:29:07Z andrius 
;
_cod_original_sg_symbol_H-M 'P 1 21/c 1 '
_cod_original_formula_sum 'C42 H46 Fe1 N2 O9'
_cod_database_code 1515035

loop_
_symmetry_equiv_pos_as_xyz
x,y,z
-x,-y,-z
-x,y+1/2,-z+1/2
x,-y+1/2,z+1/2

loop_
_atom_site_label
_atom_site_type_symbol
_atom_site_fract_x
_atom_site_fract_y
_atom_site_fract_z
_atom_site_U_iso_or_equiv
_atom_site_occupancy
_atom_site_adp_type
_atom_site_refinement_flags_posn
_atom_site_refinement_flags_adp
Fe1 Fe 0.3287(2) 0.4143(2) 0.19551(16) 0.0768 1.0000 Uani . U
O2 O 0.3019(10) 0.0946(9) 1.0194(7) 0.0811 1.0000 Uani . U
C3 C 0.3898(15) 0.1422(13) 1.0507(12) 0.0843 1.0000 Uani . U
C4 C 0.4813(15) 0.1021(14) 1.0394(12) 0.0863 1.0000 Uani . U
O5 O 0.5662(11) 0.1612(8) 1.0621(7) 0.0796 1.0000 Uani . U
C6 C 0.6670(15) 0.1288(13) 1.0785(11) 0.0798 1.0000 Uani . U
C7 C 0.6892(17) 0.1044(14) 1.0082(11) 0.0859 1.0000 Uani . U
O8 O 0.6883(11) 0.1785(9) 0.9657(8) 0.0902 1.0000 Uani . U
C9 C 0.6922(16) 0.1704(15) 0.8911(13) 0.0786 1.0000 Uani . U
C10 C 0.2182(15) 0.1348(13) 1.0286(11) 0.0799 1.0000 Uani . U
C11 C 0.1187(15) 0.0878(14) 0.9899(10) 0.0812 1.0000 Uani . U
O12 O 0.0883(10) 0.0862(9) 0.9067(7) 0.0799 1.0000 Uani . U
C13 C -0.0080(16) 0.0427(14) 0.8688(10) 0.0866 1.0000 Uani . U
C14 C -0.0265(16) 0.0447(13) 0.7842(10) 0.0800 1.0000 Uani . U
O15 O -0.0406(10) 0.1268(8) 0.7571(7) 0.0793 1.0000 Uani . U
C16 C -0.0438(16) 0.1450(14) 0.6824(12) 0.0748 1.0000 Uani . U
O17 O 0.0985(11) 0.1032(9) 0.3384(7) 0.0912 1.0000 Uani . U
C18 C 0.1184(18) 0.1790(16) 0.3518(11) 0.0732 1.0000 Uani . U
N19 N 0.0441(12) 0.2273(11) 0.3554(8) 0.0703 1.0000 Uani . U
C20 C -0.0587(15) 0.1985(13) 0.3417(10) 0.0756 1.0000 Uani . U
C21 C -0.0643(16) 0.1563(13) 0.4114(10) 0.0785 1.0000 Uani . U
O22 O -0.0542(10) 0.2181(8) 0.4677(7) 0.0784 1.0000 Uani . U
C23 C -0.0519(14) 0.1880(14) 0.5376(11) 0.0659 1.0000 Uani . U
O24 O 0.6860(10) 0.1747(9) 0.6673(8) 0.0812 1.0000 Uani . U
C25 C 0.6788(15) 0.0976(13) 0.6246(10) 0.0764 1.0000 Uani . U
C26 C 0.6724(15) 0.1229(13) 0.5457(11) 0.0829 1.0000 Uani . U
N27 N 0.5751(12) 0.1674(10) 0.5025(8) 0.0718 1.0000 Uani . U
C28 C 0.498(2) 0.1343(17) 0.4428(15) 0.0947 1.0000 Uani . U
O29 O 0.4985(13) 0.0634(11) 0.4228(11) 0.1545 1.0000 Uani . U
C30 C 0.6883(15) 0.1670(15) 0.7429(13) 0.0745 1.0000 Uani . U
C1 C 0.7076(15) 0.0982(15) 0.8603(12) 0.0790 1.0000 Uani . U
C2 C 0.3664(19) 0.4076(15) 0.0991(11) 0.0943 1.0000 Uani . U
C5 C -0.0522(14) 0.2491(14) 0.5901(11) 0.0746 1.0000 Uani . U
C8 C 0.6740(15) 0.2411(14) 0.7742(12) 0.0803 1.0000 Uani . U
C12 C 0.3059(18) 0.5212(14) 0.2425(11) 0.0841 1.0000 Uani . U
C15 C 0.4113(18) 0.5102(14) 0.2637(11) 0.0873 1.0000 Uani . U
C17 C 0.2227(17) 0.2083(14) 0.3609(10) 0.0690 1.0000 Uani . U
C19 C 0.7049(15) 0.0917(14) 0.7846(11) 0.0805 1.0000 Uani . U
C22 C 0.3110(17) 0.1608(14) 0.3946(10) 0.0748 1.0000 Uani . U
C24 C 0.2330(16) 0.2875(13) 0.3355(10) 0.0707 1.0000 Uani . U
C27 C 0.4076(17) 0.1884(14) 0.4061(10) 0.0661 1.0000 Uani . U
C29 C -0.0561(14) 0.1048(13) 0.5584(11) 0.0727 1.0000 Uani . U
C31 C 0.2216(19) 0.3442(15) 0.1111(12) 0.0962 1.0000 Uani . U
C32 C 0.6758(15) 0.2433(14) 0.8473(12) 0.0818 1.0000 Uani . U
C33 C 0.3428(17) 0.4017(15) 0.3070(11) 0.0815 1.0000 Uani . U
C34 C 0.4183(17) 0.2681(14) 0.3791(11) 0.0794 1.0000 Uani . U
C35 C 0.2610(18) 0.4584(13) 0.2683(11) 0.0801 1.0000 Uani . U
C36 C 0.3957(19) 0.3370(14) 0.1433(12) 0.0888 1.0000 Uani . U
C37 C 0.3301(16) 0.3207(13) 0.3396(10) 0.0630 1.0000 Uani . U
C38 C 0.4337(18) 0.4343(14) 0.3083(11) 0.0871 1.0000 Uani . U
C39 C 0.3134(18) 0.2989(14) 0.1537(12) 0.0895 1.0000 Uani . U
C40 C 0.2572(19) 0.4132(16) 0.0797(11) 0.0984 1.0000 Uani . U
C41 C -0.0452(15) 0.2267(13) 0.6655(11) 0.0793 1.0000 Uani . U
C42 C -0.0503(14) 0.0852(14) 0.6300(10) 0.0680 1.0000 Uani . U
H31 H 0.4066 0.1492 1.1056 0.0870 1.0000 Uiso R .
H32 H 0.3778 0.1957 1.0257 0.0870 1.0000 Uiso R .
H41 H 0.5024 0.0527 1.0712 0.1059 1.0000 Uiso R .
H42 H 0.4625 0.0877 0.9853 0.1059 1.0000 Uiso R .
H61 H 0.7160 0.1719 1.1059 0.0901 1.0000 Uiso R .
H62 H 0.6767 0.0807 1.1115 0.0899 1.0000 Uiso R .
H72 H 0.7573 0.0781 1.0242 0.1030 1.0000 Uiso R .
H71 H 0.6367 0.0664 0.9763 0.1030 1.0000 Uiso R .
H102 H 0.2301 0.1428 1.0831 0.0979 1.0000 Uiso R .
H101 H 0.2102 0.1884 1.0030 0.0980 1.0000 Uiso R .
H111 H 0.0639 0.1124 1.0036 0.1010 1.0000 Uiso R .
H112 H 0.1300 0.0312 1.0083 0.1010 1.0000 Uiso R .
H132 H -0.0645 0.0717 0.8773 0.1059 1.0000 Uiso R .
H131 H -0.0031 -0.0133 0.8880 0.1060 1.0000 Uiso R .
H142 H -0.0883 0.0125 0.7560 0.0979 1.0000 Uiso R .
H141 H 0.0333 0.0207 0.7762 0.0980 1.0000 Uiso R .
H201 H -0.1051 0.2458 0.3306 0.0911 1.0000 Uiso R .
H202 H -0.0808 0.1608 0.2979 0.0910 1.0000 Uiso R .
H211 H -0.1301 0.1276 0.3982 0.0960 1.0000 Uiso R .
H212 H -0.0077 0.1168 0.4293 0.0960 1.0000 Uiso R .
H251 H 0.7411 0.0650 0.6498 0.1000 1.0000 Uiso R .
H252 H 0.6183 0.0657 0.6226 0.1000 1.0000 Uiso R .
H261 H 0.7315 0.1570 0.5497 0.0969 1.0000 Uiso R .
H262 H 0.6736 0.0727 0.5176 0.0970 1.0000 Uiso R .
H11 H 0.7183 0.0501 0.8898 0.0890 1.0000 Uiso R .
H21 H 0.4099 0.4465 0.0838 0.1159 1.0000 Uiso R .
H51 H -0.0545 0.3048 0.5763 0.0930 1.0000 Uiso R .
H81 H 0.6615 0.2892 0.7448 0.0861 1.0000 Uiso R .
H121 H 0.2666 0.5678 0.2121 0.1010 1.0000 Uiso R .
H151 H 0.4613 0.5471 0.2543 0.1020 1.0000 Uiso R .
H191 H 0.7149 0.0425 0.7626 0.0909 1.0000 Uiso R .
H221 H 0.3024 0.1081 0.4118 0.0910 1.0000 Uiso R .
H291 H -0.0616 0.0636 0.5221 0.0939 1.0000 Uiso R .
H311 H 0.1506 0.3313 0.1073 0.1191 1.0000 Uiso R .
H321 H 0.6653 0.2929 0.8687 0.0890 1.0000 Uiso R .
H341 H 0.4847 0.2867 0.3861 0.0860 1.0000 Uiso R .
H351 H 0.1873 0.4523 0.2612 0.0970 1.0000 Uiso R .
H361 H 0.4679 0.3188 0.1660 0.1091 1.0000 Uiso R .
H381 H 0.5028 0.4094 0.3297 0.0981 1.0000 Uiso R .
H391 H 0.3162 0.2475 0.1820 0.1080 1.0000 Uiso R .
H401 H 0.2119 0.4565 0.0487 0.1230 1.0000 Uiso R .
H411 H -0.0407 0.2664 0.7028 0.0960 1.0000 Uiso R .
H421 H -0.0501 0.0299 0.6440 0.0880 1.0000 Uiso R .
H241 H 0.1745 0.3208 0.3133 0.0910 1.0000 Uiso R .
H192 H 0.0586 0.2782 0.3680 0.0920 1.0000 Uiso R .
H271 H 0.5691 0.2164 0.5184 0.0949 1.0000 Uiso R .

loop_
_atom_site_aniso_label
_atom_site_aniso_U_11
_atom_site_aniso_U_22
_atom_site_aniso_U_33
_atom_site_aniso_U_23
_atom_site_aniso_U_13
_atom_site_aniso_U_12
Fe1 0.089(2) 0.081(2) 0.0602(19) -0.0028(17) 0.0271(16) -0.008(2)
O2 0.079(8) 0.077(10) 0.086(9) 0.019(8) 0.029(8) -0.008(7)
C3 0.088(10) 0.088(15) 0.088(13) 0.018(12) 0.044(12) -0.021(9)
C4 0.083(9) 0.106(15) 0.075(13) 0.018(12) 0.035(11) -0.016(8)
O5 0.085(8) 0.085(10) 0.082(9) -0.003(8) 0.047(9) -0.008(7)
C6 0.083(8) 0.085(14) 0.083(12) -0.025(9) 0.043(11) -0.013(9)
C7 0.105(13) 0.090(13) 0.073(11) -0.003(9) 0.044(11) 0.014(13)
O8 0.104(10) 0.089(10) 0.077(9) -0.005(7) 0.034(9) -0.001(9)
C9 0.075(12) 0.085(9) 0.080(10) -0.002(7) 0.032(11) -0.007(12)
C10 0.076(9) 0.096(15) 0.061(10) 0.011(10) 0.017(10) -0.005(9)
C11 0.084(8) 0.111(14) 0.060(7) -0.005(11) 0.040(10) -0.020(10)
O12 0.093(9) 0.089(10) 0.056(6) -0.002(8) 0.025(7) -0.012(8)
C13 0.084(12) 0.108(15) 0.063(8) 0.019(9) 0.021(10) -0.014(10)
C14 0.088(13) 0.079(9) 0.055(7) 0.017(9) 0.005(9) 0.016(12)
O15 0.104(10) 0.072(8) 0.060(7) 0.008(7) 0.027(8) 0.014(8)
C16 0.082(12) 0.078(8) 0.053(9) 0.009(7) 0.013(11) 0.011(13)
O17 0.117(11) 0.088(9) 0.077(10) -0.020(10) 0.045(9) -0.017(8)
C18 0.081(8) 0.087(9) 0.053(11) -0.016(12) 0.027(10) -0.013(7)
N19 0.076(9) 0.089(11) 0.052(9) -0.013(9) 0.030(9) -0.017(8)
C20 0.073(8) 0.094(15) 0.057(10) 0.018(8) 0.020(11) -0.014(9)
C21 0.084(12) 0.094(14) 0.054(10) 0.016(7) 0.021(11) -0.016(12)
O22 0.079(9) 0.096(10) 0.061(8) 0.015(6) 0.027(8) -0.006(8)
C23 0.054(10) 0.085(9) 0.059(9) 0.016(7) 0.021(10) 0.007(12)
O24 0.073(9) 0.085(9) 0.079(8) 0.001(7) 0.020(8) -0.005(8)
C25 0.071(12) 0.077(11) 0.073(9) 0.007(7) 0.017(10) -0.011(12)
C26 0.085(11) 0.087(15) 0.083(9) 0.014(8) 0.039(9) 0.018(9)
N27 0.086(10) 0.070(11) 0.062(10) -0.001(7) 0.030(7) 0.012(8)
C28 0.092(9) 0.082(9) 0.100(14) -0.027(8) 0.023(8) 0.011(9)
O29 0.115(13) 0.096(12) 0.209(18) -0.067(12) 0.009(12) 0.015(10)
C30 0.055(11) 0.083(9) 0.088(9) 0.000(7) 0.030(11) -0.012(12)
C1 0.066(12) 0.091(10) 0.086(10) 0.003(9) 0.036(12) 0.009(13)
C2 0.129(11) 0.092(11) 0.071(7) -0.005(7) 0.048(7) -0.004(10)
C5 0.071(12) 0.087(10) 0.061(10) 0.011(7) 0.018(12) 0.006(12)
C8 0.079(13) 0.077(9) 0.083(10) 0.000(9) 0.028(12) -0.017(12)
C12 0.107(10) 0.085(5) 0.063(9) -0.008(4) 0.034(8) -0.011(6)
C15 0.104(9) 0.091(7) 0.068(8) -0.009(5) 0.033(8) -0.021(7)
C17 0.079(7) 0.097(10) 0.038(11) -0.004(9) 0.029(10) -0.005(7)
C19 0.082(13) 0.079(9) 0.080(10) -0.006(8) 0.030(12) -0.013(12)
C22 0.085(8) 0.104(12) 0.038(11) 0.002(10) 0.026(12) -0.001(8)
C24 0.077(8) 0.089(11) 0.048(11) -0.013(10) 0.025(10) -0.009(8)
C27 0.083(7) 0.093(10) 0.034(10) -0.011(9) 0.036(9) 0.008(8)
C29 0.076(12) 0.086(8) 0.063(9) 0.012(8) 0.033(11) -0.001(12)
C31 0.100(8) 0.111(11) 0.074(8) -0.030(7) 0.028(6) -0.009(7)
C32 0.078(13) 0.083(9) 0.090(11) -0.001(8) 0.037(13) -0.013(12)
C33 0.089(8) 0.094(8) 0.058(4) -0.003(5) 0.023(6) -0.014(6)
C34 0.082(9) 0.093(11) 0.075(13) -0.007(10) 0.042(10) 0.006(8)
C35 0.095(8) 0.084(9) 0.060(8) -0.010(6) 0.028(6) -0.011(6)
C36 0.103(9) 0.088(9) 0.082(9) -0.006(7) 0.042(8) -0.004(7)
C37 0.080(8) 0.075(8) 0.048(8) -0.022(6) 0.040(10) -0.001(6)
C38 0.091(7) 0.101(10) 0.064(5) -0.002(6) 0.023(4) -0.019(6)
C39 0.108(12) 0.086(5) 0.082(9) -0.012(5) 0.043(9) -0.010(6)
C40 0.126(10) 0.105(10) 0.059(2) -0.012(5) 0.028(5) 0.012(9)
C41 0.093(13) 0.079(8) 0.058(9) 0.006(8) 0.018(11) -0.005(13)
C42 0.070(12) 0.078(9) 0.055(9) 0.003(7) 0.021(11) -0.018(12)

loop_
_atom_type_symbol
_atom_type_scat_dispersion_real
_atom_type_scat_dispersion_imag
_atom_type_scat_Cromer_Mann_a1
_atom_type_scat_Cromer_Mann_b1
_atom_type_scat_Cromer_Mann_a2
_atom_type_scat_Cromer_Mann_b2
_atom_type_scat_Cromer_Mann_a3
_atom_type_scat_Cromer_Mann_b3
_atom_type_scat_Cromer_Mann_a4
_atom_type_scat_Cromer_Mann_b4
_atom_type_scat_Cromer_Mann_c
_atom_type_scat_source
C 0.0033 0.0016 2.3100 20.8439 1.0200 10.2075 1.5886 0.5687 0.8650 51.6512 0.2156 'International Tables Vol C 4.2.6.8 and 6.1.1.4'
H 0.0000 0.0000 0.4930 10.5109 0.3229 26.1257 0.1402 3.1424 0.0408 57.7998 0.0030 'International Tables Vol C 4.2.6.8 and 6.1.1.4'
Cl 0.1484 0.1585 11.4604 0.0104 7.1964 1.1662 6.2556 18.5194 1.6455 47.7784 -9.5574 'International Tables Vol C 4.2.6.8 and 6.1.1.4'
Fe 0.3463 0.8444 11.7695 4.7611 7.3573 0.3072 3.5222 15.3535 2.3045 76.8805 1.0369 'International Tables Vol C 4.2.6.8 and 6.1.1.4'
N 0.0061 0.0033 12.2126 0.0057 3.1322 9.8933 2.0125 28.9975 1.1663 0.5826 -11.5290 'International Tables Vol C 4.2.6.8 and 6.1.1.4'
O 0.0106 0.0060 3.0485 13.2771 2.2868 5.7011 1.5463 0.3239 0.8670 32.9089 0.2508 'International Tables Vol C 4.2.6.8 and 6.1.1.4'
S 0.1246 0.1234 6.9053 1.4679 5.2034 22.2151 1.4379 0.2536 1.5863 56.1720 0.8669 'International Tables Vol C 4.2.6.8 and 6.1.1.4'

loop_
_geom_angle_atom_site_label_1
_geom_angle_atom_site_label_2
_geom_angle_atom_site_label_3
_geom_angle
_geom_angle_publ_flag
C2 Fe1 C12 123.9(9) yes
C2 Fe1 C15 108.4(9) yes
C12 Fe1 C15 39.4(7) yes
C2 Fe1 C31 69.3(9) yes
C12 Fe1 C31 128.3(10) yes
C15 Fe1 C31 164.6(10) yes
C2 Fe1 C33 159.1(10) yes
C12 Fe1 C33 67.2(9) yes
C15 Fe1 C33 67.9(9) yes
C31 Fe1 C33 119.8(9) yes
C2 Fe1 C35 158.2(9) yes
C12 Fe1 C35 39.4(7) yes
C15 Fe1 C35 67.4(8) yes
C31 Fe1 C35 108.7(9) yes
C33 Fe1 C35 41.3(7) yes
C2 Fe1 C36 39.7(8) yes
C12 Fe1 C36 156.8(9) yes
C15 Fe1 C36 121.1(9) yes
C31 Fe1 C36 67.6(9) yes
C33 Fe1 C36 123.1(10) yes
C2 Fe1 C38 125.5(9) yes
C12 Fe1 C38 66.1(9) yes
C15 Fe1 C38 40.9(7) yes
C31 Fe1 C38 152.8(9) yes
C33 Fe1 C38 38.5(7) yes
C2 Fe1 C39 68.6(9) yes
C12 Fe1 C39 163.2(9) yes
C15 Fe1 C39 153.5(10) yes
C31 Fe1 C39 41.1(8) yes
C33 Fe1 C39 105.0(10) yes
C2 Fe1 C40 41.0(8) yes
C12 Fe1 C40 112.2(10) yes
C15 Fe1 C40 127.4(10) yes
C31 Fe1 C40 41.1(8) yes
C33 Fe1 C40 157.1(10) yes
C35 Fe1 C36 161.2(9) yes
C35 Fe1 C38 66.4(8) yes
C36 Fe1 C38 107.9(9) yes
C35 Fe1 C39 125.1(9) yes
C36 Fe1 C39 39.9(8) yes
C38 Fe1 C39 117.9(9) yes
C35 Fe1 C40 123.2(9) yes
C36 Fe1 C40 67.0(9) yes
C38 Fe1 C40 164.1(10) yes
C39 Fe1 C40 68.7(10) yes
C3 O2 C10 109.4(17) yes
O2 C3 C4 111.0(19) yes
O2 C3 H31 110.0 no
C4 C3 H31 108.0 no
O2 C3 H32 109.3 no
C4 C3 H32 108.9 no
H31 C3 H32 109.6 no
C3 C4 O5 108.0(18) yes
C3 C4 H41 110.6 no
O5 C4 H41 109.6 no
C3 C4 H42 109.3 no
O5 C4 H42 109.8 no
H41 C4 H42 109.7 no
C4 O5 C6 116.6(16) yes
O5 C6 C7 114.2(17) yes
O5 C6 H61 106.9 no
C7 C6 H61 108.5 no
O5 C6 H62 109.2 no
C7 C6 H62 108.3 no
H61 C6 H62 109.7 no
C6 C7 O8 107.2(17) yes
C6 C7 H72 109.5 no
O8 C7 H72 110.1 no
C6 C7 H71 110.7 no
O8 C7 H71 109.9 no
H72 C7 H71 109.3 no
C7 O8 C9 117.8(17) yes
O8 C9 C1 124(2) yes
O8 C9 C32 116(2) yes
C1 C9 C32 120(2) yes
O2 C10 C11 111.2(18) yes
O2 C10 H102 111.1 no
C11 C10 H102 109.8 no
O2 C10 H101 107.8 no
C11 C10 H101 107.3 no
H102 C10 H101 109.5 no
C10 C11 O12 112.0(15) yes
C10 C11 H111 109.5 no
O12 C11 H111 110.0 no
C10 C11 H112 108.0 no
O12 C11 H112 107.8 no
H111 C11 H112 109.6 no
C11 O12 C13 112.5(14) yes
O12 C13 C14 105.8(16) yes
O12 C13 H132 109.8 no
C14 C13 H132 108.8 no
O12 C13 H131 110.5 no
C14 C13 H131 111.7 no
H132 C13 H131 110.1 no
C13 C14 O15 110.1(17) yes
C13 C14 H142 109.3 no
O15 C14 H142 109.4 no
C13 C14 H141 109.0 no
O15 C14 H141 109.5 no
H142 C14 H141 109.5 no
C14 O15 C16 120.0(16) yes
O15 C16 C41 115(2) yes
O15 C16 C42 122(2) yes
C41 C16 C42 123(2) yes
O17 C18 N19 118(2) yes
O17 C18 C17 118(2) yes
N19 C18 C17 124(2) yes
C18 N19 C20 122.9(20) yes
C18 N19 H192 118.4 no
C20 N19 H192 118.7 no
N19 C20 C21 111.2(15) yes
N19 C20 H201 108.5 no
C21 C20 H201 107.6 no
N19 C20 H202 109.9 no
C21 C20 H202 109.8 no
H201 C20 H202 109.7 no
C20 C21 O22 107.2(17) yes
C20 C21 H211 110.2 no
O22 C21 H211 110.7 no
C20 C21 H212 107.8 no
O22 C21 H212 111.3 no
H211 C21 H212 109.6 no
C21 O22 C23 114.1(16) yes
O22 C23 C5 113.9(19) yes
O22 C23 C29 127.5(20) yes
C5 C23 C29 118.4(20) yes
C25 O24 C30 116.2(16) yes
O24 C25 C26 105.4(16) yes
O24 C25 H251 109.3 no
C26 C25 H251 110.1 no
O24 C25 H252 111.1 no
C26 C25 H252 111.6 no
H251 C25 H252 109.2 no
C25 C26 N27 112.3(16) yes
C25 C26 H261 109.7 no
N27 C26 H261 110.0 no
C25 C26 H262 106.9 no
N27 C26 H262 108.1 no
H261 C26 H262 109.7 no
C26 N27 C28 122.9(19) yes
C26 N27 H271 116.5 no
C28 N27 H271 120.6 no
N27 C28 O29 123(3) yes
N27 C28 C27 115(2) yes
O29 C28 C27 121(2) yes
O24 C30 C8 113(2) yes
O24 C30 C19 124(2) yes
C8 C30 C19 123(2) yes
C9 C1 C19 123(2) yes
C9 C1 H11 119.2 no
C19 C1 H11 118.0 no
Fe1 C2 C36 68.7(12) yes
Fe1 C2 C40 68.3(12) yes
C36 C2 C40 105(2) yes
Fe1 C2 H21 127.0 no
C36 C2 H21 128.7 no
C40 C2 H21 126.4 no
C23 C5 C41 120(2) yes
C23 C5 H51 120.1 no
C41 C5 H51 120.2 no
C30 C8 C32 120(2) yes
C30 C8 H81 120.4 no
C32 C8 H81 120.0 no
Fe1 C12 C15 72.2(13) yes
Fe1 C12 C35 71.2(13) yes
C15 C12 C35 112(2) yes
Fe1 C12 H121 123.6 no
C15 C12 H121 124.7 no
C35 C12 H121 123.3 no
Fe1 C15 C12 68.4(13) yes
Fe1 C15 C38 70.6(12) yes
C12 C15 C38 105(2) yes
Fe1 C15 H151 128.2 no
C12 C15 H151 128.1 no
C38 C15 H151 127.1 no
C18 C17 C22 123(2) yes
C18 C17 C24 119(2) yes
C22 C17 C24 119(2) yes
C30 C19 C1 115(2) yes
C30 C19 H191 121.2 no
C1 C19 H191 123.7 no
C17 C22 C27 123(2) yes
C17 C22 H221 117.4 no
C27 C22 H221 119.5 no
C17 C24 C37 123(2) yes
C17 C24 H241 120.1 no
C37 C24 H241 117.0 no
C28 C27 C22 120(2) yes
C28 C27 C34 122(2) yes
C22 C27 C34 118(2) yes
C23 C29 C42 120(2) yes
C23 C29 H291 119.2 no
C42 C29 H291 120.4 no
Fe1 C31 C39 67.4(12) yes
Fe1 C31 C40 67.7(12) yes
C39 C31 C40 105(2) yes
Fe1 C31 H311 126.3 no
C39 C31 H311 126.4 no
C40 C31 H311 128.6 no
C9 C32 C8 120(2) yes
C9 C32 H321 119.6 no
C8 C32 H321 120.3 no
Fe1 C33 C35 70.0(12) yes
Fe1 C33 C37 121.9(14) yes
C35 C33 C37 126(2) yes
Fe1 C33 C38 73.6(12) yes
C35 C33 C38 108(2) yes
C37 C33 C38 126(2) yes
C27 C34 C37 123(2) yes
C27 C34 H341 118.3 no
C37 C34 H341 119.0 no
C33 C35 Fe1 68.7(12) yes
C33 C35 C12 106(2) yes
Fe1 C35 C12 69.4(12) yes
C33 C35 H351 126.4 no
Fe1 C35 H351 125.8 no
C12 C35 H351 127.6 no
C2 C36 Fe1 71.5(13) yes
C2 C36 C39 112(2) yes
Fe1 C36 C39 69.9(13) yes
C2 C36 H361 122.6 no
Fe1 C36 H361 124.1 no
C39 C36 H361 125.0 no
C33 C37 C34 121.5(20) yes
C33 C37 C24 124(2) yes
C34 C37 C24 114.1(20) yes
C15 C38 Fe1 68.5(11) yes
C15 C38 C33 109(2) yes
Fe1 C38 C33 67.9(12) yes
C15 C38 H381 123.6 no
Fe1 C38 H381 124.0 no
C33 C38 H381 127.4 no
C31 C39 C36 108(2) yes
C31 C39 Fe1 71.5(13) yes
C36 C39 Fe1 70.1(13) yes
C31 C39 H391 125.9 no
C36 C39 H391 126.1 no
Fe1 C39 H391 127.4 no
C31 C40 C2 110(2) yes
C31 C40 Fe1 71.2(12) yes
C2 C40 Fe1 70.7(12) yes
C31 C40 H401 124.0 no
C2 C40 H401 126.1 no
Fe1 C40 H401 125.6 no
C5 C41 C16 118(2) yes
C5 C41 H411 121.4 no
C16 C41 H411 120.7 no
C16 C42 C29 121(2) yes
C16 C42 H421 119.6 no
C29 C42 H421 119.9 no

loop_
_geom_bond_atom_site_label_1
_geom_bond_atom_site_label_2
_geom_bond_distance
_geom_bond_publ_flag
Fe1 C2 2.04(2) yes
Fe1 C12 2.01(2) yes
Fe1 C15 2.06(2) yes
Fe1 C31 2.06(2) yes
Fe1 C33 2.018(19) yes
Fe1 C35 2.04(2) yes
Fe1 C36 2.01(2) yes
Fe1 C38 2.088(19) yes
Fe1 C39 2.00(2) yes
Fe1 C40 2.01(2) yes
O2 C3 1.37(2) yes
O2 C10 1.39(2) yes
C3 C4 1.50(2) yes
C3 H31 0.966 no
C3 H32 0.965 no
C4 O5 1.45(2) yes
C4 H41 0.973 no
C4 H42 0.969 no
O5 C6 1.41(2) yes
C6 C7 1.50(2) yes
C6 H61 0.974 no
C6 H62 0.969 no
C7 O8 1.43(2) yes
C7 H72 0.976 no
C7 H71 0.969 no
O8 C9 1.41(2) yes
C9 C1 1.35(3) yes
C9 C32 1.40(3) yes
C10 C11 1.50(2) yes
C10 H102 0.973 no
C10 H101 0.976 no
C11 O12 1.445(19) yes
C11 H111 0.969 no
C11 H112 0.970 no
O12 C13 1.44(2) yes
C13 C14 1.50(2) yes
C13 H132 0.972 no
C13 H131 0.966 no
C14 O15 1.41(2) yes
C14 H142 0.972 no
C14 H141 0.974 no
O15 C16 1.40(2) yes
C16 C41 1.36(3) yes
C16 C42 1.35(2) yes
O17 C18 1.26(2) yes
C18 N19 1.31(2) yes
C18 C17 1.47(3) yes
N19 C20 1.43(2) yes
N19 H192 0.859 no
C20 C21 1.49(2) yes
C20 H201 0.971 no
C20 H202 0.972 no
C21 O22 1.42(2) yes
C21 H211 0.969 no
C21 H212 0.970 no
O22 C23 1.38(2) yes
C23 C5 1.39(2) yes
C23 C29 1.41(3) yes
O24 C25 1.46(2) yes
O24 C30 1.40(2) yes
C25 C26 1.49(2) yes
C25 H251 0.971 no
C25 H252 0.971 no
C26 N27 1.48(2) yes
C26 H261 0.965 no
C26 H262 0.969 no
N27 C28 1.33(2) yes
N27 H271 0.861 no
C28 O29 1.20(2) yes
C28 C27 1.48(3) yes
C30 C8 1.38(3) yes
C30 C19 1.42(3) yes
C1 C19 1.40(2) yes
C1 H11 0.932 no
C2 C36 1.38(3) yes
C2 C40 1.42(3) yes
C2 H21 0.983 no
C5 C41 1.41(2) yes
C5 H51 0.934 no
C8 C32 1.35(2) yes
C8 H81 0.929 no
C12 C15 1.37(3) yes
C12 C35 1.37(2) yes
C12 H121 0.979 no
C15 C38 1.45(3) yes
C15 H151 0.977 no
C17 C22 1.38(3) yes
C17 C24 1.39(2) yes
C19 H191 0.927 no
C22 C27 1.35(2) yes
C22 H221 0.932 no
C24 C37 1.42(2) yes
C24 H241 0.932 no
C27 C34 1.41(3) yes
C29 C42 1.34(2) yes
C29 H291 0.931 no
C31 C39 1.43(3) yes
C31 C40 1.43(3) yes
C31 H311 0.980 no
C32 H321 0.930 no
C33 C35 1.43(3) yes
C33 C37 1.48(3) yes
C33 C38 1.36(2) yes
C34 C37 1.45(3) yes
C34 H341 0.929 no
C35 H351 0.984 no
C36 C39 1.37(3) yes
C36 H361 0.975 no
C38 H381 0.977 no
C39 H391 0.977 no
C40 H401 0.974 no
C41 H411 0.930 no
C42 H421 0.932 no

loop_
_geom_hbond_atom_site_label_D
_geom_hbond_atom_site_label_H
_geom_hbond_atom_site_label_A
_geom_hbond_site_symmetry_A
_geom_hbond_angle_DHA
_geom_hbond_distance_DH
_geom_hbond_distance_HA
_geom_hbond_distance_DA
_geom_hbond_publ_flag
C14 H142 O17 2_556 126 0.97 2.53 3.20(3) yes
C25 H252 O29 2_656 150 0.97 2.58 3.46(3) yes
C2 H21 O29 3_655 161 0.98 2.30 3.25(3) yes
C42 H421 O17 2_556 164 0.93 2.31 3.22(3) yes
N19 H192 O12 4_554 175 0.86 2.30 3.16(3) yes
N27 H271 O5 4_554 176 0.86 2.15 3.01(3) yes

loop_
_platon_squeeze_void_nr
_platon_squeeze_void_average_x
_platon_squeeze_void_average_y
_platon_squeeze_void_average_z
_platon_squeeze_void_volume
_platon_squeeze_void_count_electrons
_platon_squeeze_void_content
1 0.237 0.121 0.211 39 5 ' '
2 0.237 0.379 0.711 39 5 ' '
3 0.763 0.621 0.289 39 5 ' '
4 0.763 0.879 0.789 39 5 ' '
